data_7126349
loop_
_publ_author_name
'Sathish Kumar, B.'
'Pati, Narendra N.'
'Jose, K. V. Jovan'
'Panda, Pradeepta K.'

_publ_section_title
;
 Synthetic access to calix[3]pyrroles via meso-expansion: hosts with
 diverse guest chemistry.
;
_journal_issue 42
_journal_name_full 'Chemical communications (Cambridge, England)'
_journal_page_first 5637
_journal_page_last 5640
_journal_paper_doi 10.1039/d0cc01447h
_journal_volume 56
_journal_year 2020
_chemical_formula_moiety 'C24 H25 N3'
_chemical_formula_sum 'C24 H25 N3'
_chemical_formula_weight 355.47
_space_group_crystal_system monoclinic
_space_group_IT_number 14
_space_group_name_Hall '-P 2yn'
_space_group_name_H-M_alt 'P 1 21/n 1'
_atom_sites_solution_hydrogens mixed
_audit_creation_method SHELXL-2014/7
_audit_update_record
;
2019-09-20 deposited with the CCDC.	2020-04-06 downloaded from the CCDC.
;
_cell_angle_alpha 90
_cell_angle_beta 95.103(5)
_cell_angle_gamma 90
_cell_formula_units_Z 4
_cell_length_a 11.3125(17)
_cell_length_b 9.7429(13)
_cell_length_c 17.745(3)
_cell_measurement_reflns_used 5153
_cell_measurement_temperature 299(2)
_cell_measurement_theta_max 21.30
_cell_measurement_theta_min 2.30
_cell_volume 1948.0(5)
_computing_cell_refinement 'Bruker SAINT'
_computing_data_collection 'Bruker APEX2'
_computing_data_reduction 'Bruker SAINT'
_computing_molecular_graphics 'Bruker SHELXTL'
_computing_publication_material 'Bruker SHELXTL'
_computing_structure_refinement 'SHELXL-2014/7 (Sheldrick, 2014)'
_computing_structure_solution 'SHELXS-97 (Sheldrick 2008)'
_diffrn_ambient_temperature 299(2)
_diffrn_measured_fraction_theta_full 0.999
_diffrn_measured_fraction_theta_max 0.999
_diffrn_measurement_device_type 'Bruker APEX-II CCD'
_diffrn_measurement_method '\f and \w scans'
_diffrn_radiation_type MoK\a
_diffrn_radiation_wavelength 0.71073
_diffrn_reflns_av_R_equivalents 0.1477
_diffrn_reflns_av_unetI/netI 0.0506
_diffrn_reflns_Laue_measured_fraction_full 0.999
_diffrn_reflns_Laue_measured_fraction_max 0.999
_diffrn_reflns_limit_h_max 13
_diffrn_reflns_limit_h_min -13
_diffrn_reflns_limit_k_max 11
_diffrn_reflns_limit_k_min -11
_diffrn_reflns_limit_l_max 21
_diffrn_reflns_limit_l_min -21
_diffrn_reflns_number 47223
_diffrn_reflns_point_group_measured_fraction_full 0.999
_diffrn_reflns_point_group_measured_fraction_max 0.999
_diffrn_reflns_theta_full 25.119
_diffrn_reflns_theta_max 25.119
_diffrn_reflns_theta_min 2.228
_exptl_absorpt_coefficient_mu 0.072
_exptl_absorpt_correction_T_max 0.7452
_exptl_absorpt_correction_T_min 0.6825
_exptl_absorpt_correction_type multi-scan
_exptl_absorpt_process_details 'SADABS 2014/5'
_exptl_crystal_colour colorless
_exptl_crystal_density_diffrn 1.212
_exptl_crystal_description block
_exptl_crystal_F_000 760
_exptl_crystal_size_max 0.28
_exptl_crystal_size_mid 0.24
_exptl_crystal_size_min 0.18
_refine_diff_density_max 0.222
_refine_diff_density_min -0.146
_refine_diff_density_rms 0.041
_refine_ls_extinction_coef 0.013(2)
_refine_ls_extinction_expression Fc^*^=kFc[1+0.001xFc^2^\l^3^/sin(2\q)]^-1/4^
_refine_ls_extinction_method 'SHELXL-2014/7 (Sheldrick 2014'
_refine_ls_goodness_of_fit_ref 1.036
_refine_ls_hydrogen_treatment mixed
_refine_ls_matrix_type full
_refine_ls_number_parameters 261
_refine_ls_number_reflns 3477
_refine_ls_number_restraints 0
_refine_ls_restrained_S_all 1.036
_refine_ls_R_factor_all 0.1080
_refine_ls_R_factor_gt 0.0603
_refine_ls_shift/su_max 0.000
_refine_ls_shift/su_mean 0.000
_refine_ls_structure_factor_coef Fsqd
_refine_ls_weighting_details 'w=1/[\s^2^(Fo^2^)+(0.1000P)^2^+0.0761P] where P=(Fo^2^+2Fc^2^)/3'
_refine_ls_weighting_scheme calc
_refine_ls_wR_factor_gt 0.1496
_refine_ls_wR_factor_ref 0.1727
_reflns_Friedel_coverage 0.000
_reflns_number_gt 2258
_reflns_number_total 3477
_reflns_threshold_expression 'I > 2\s(I)'
_cod_data_source_file d0cc01447h2.cif
_cod_data_source_block bc3p
_cod_depositor_comments 'Adding full bibliography for 7126348--7126350.cif.'
_cod_original_cell_volume 1948.1(5)
_cod_original_sg_symbol_H-M 'P 21/n'
_cod_database_code 7126349
_shelx_shelxl_version_number 2014/7
_shelx_space_group_comment
;
The symmetry employed for this shelxl refinement is uniquely defined
by the following loop, which should always be used as a source of
symmetry information in preference to the above space-group names.
They are only intended as comments.
;

loop_
_space_group_symop_operation_xyz
'x, y, z'
'-x+1/2, y+1/2, -z+1/2'
'-x, -y, -z'
'x-1/2, -y-1/2, z-1/2'

loop_
_atom_site_label
_atom_site_type_symbol
_atom_site_fract_x
_atom_site_fract_y
_atom_site_fract_z
_atom_site_U_iso_or_equiv
_atom_site_adp_type
_atom_site_occupancy
_atom_site_site_symmetry_order
_atom_site_calc_flag
_atom_site_refinement_flags_posn
_atom_site_refinement_flags_adp
_atom_site_refinement_flags_occupancy
_atom_site_disorder_assembly
_atom_site_disorder_group
N1 N 0.07559(19) 0.3795(2) 0.14142(12) 0.0403(5) Uani 1 1 d . . . . .
N3 N -0.03244(19) 0.3765(2) 0.29576(12) 0.0464(6) Uani 1 1 d . . . . .
N2 N 0.1105(2) 0.1391(2) 0.25746(12) 0.0448(6) Uani 1 1 d . . . . .
C16 C -0.0796(2) 0.5580(3) 0.15420(14) 0.0432(7) Uani 1 1 d . . . . .
C1 C -0.0406(2) 0.4207(3) 0.13091(13) 0.0405(6) Uani 1 1 d . . . . .
C11 C -0.0204(2) 0.3205(3) 0.36665(14) 0.0447(7) Uani 1 1 d . . . . .
C4 C 0.0887(2) 0.2479(2) 0.11516(13) 0.0424(7) Uani 1 1 d . . . . .
C14 C -0.0806(2) 0.5054(2) 0.29551(14) 0.0413(6) Uani 1 1 d . . . . .
C15 C -0.0992(2) 0.5948(3) 0.22858(15) 0.0441(7) Uani 1 1 d . . . . .
C9 C 0.1314(2) 0.1568(2) 0.33424(14) 0.0430(6) Uani 1 1 d . . . . .
C10 C 0.0289(2) 0.1765(3) 0.38186(14) 0.0481(7) Uani 1 1 d . . . . .
C5 C 0.2029(3) 0.1705(3) 0.13614(15) 0.0519(8) Uani 1 1 d . . . . .
C6 C 0.2115(2) 0.1603(2) 0.22156(15) 0.0459(7) Uani 1 1 d . . . . .
C12 C -0.0636(3) 0.4160(3) 0.41278(16) 0.0581(8) Uani 1 1 d . . . . .
H12 H -0.0681 0.4068 0.4646 0.070 Uiso 1 1 calc R U . . .
C13 C -0.1001(3) 0.5305(3) 0.36916(16) 0.0569(8) Uani 1 1 d . . . . .
H13 H -0.1324 0.6105 0.3873 0.068 Uiso 1 1 calc R U . . .
C7 C 0.2993(2) 0.1858(3) 0.27738(17) 0.0533(7) Uani 1 1 d . . . . .
H7 H 0.3785 0.2028 0.2704 0.064 Uiso 1 1 calc R U . . .
C8 C 0.2499(2) 0.1820(2) 0.34783(16) 0.0498(7) Uani 1 1 d . . . . .
H8 H 0.2910 0.1945 0.3951 0.060 Uiso 1 1 calc R U . . .
C2 C -0.1012(3) 0.3135(3) 0.09619(16) 0.0607(8) Uani 1 1 d . . . . .
H2 H -0.1822 0.3116 0.0814 0.073 Uiso 1 1 calc R U . . .
C3 C -0.0206(3) 0.2067(3) 0.08665(16) 0.0600(8) Uani 1 1 d . . . . .
H3 H -0.0391 0.1219 0.0645 0.072 Uiso 1 1 calc R U . . .
C17 C -0.0962(3) 0.6566(3) 0.09702(17) 0.0607(8) Uani 1 1 d . . . . .
H17 H -0.0820 0.6332 0.0478 0.073 Uiso 1 1 calc R U . . .
C20 C -0.1371(2) 0.7293(3) 0.24084(19) 0.0606(8) Uani 1 1 d . . . . .
H20 H -0.1515 0.7555 0.2896 0.073 Uiso 1 1 calc R U . . .
C22 C 0.3101(3) 0.2487(3) 0.11126(19) 0.0739(10) Uani 1 1 d . . . . .
H22A H 0.3015 0.2602 0.0573 0.111 Uiso 1 1 calc R U . . .
H22B H 0.3812 0.1978 0.1256 0.111 Uiso 1 1 calc R U . . .
H22C H 0.3148 0.3371 0.1352 0.111 Uiso 1 1 calc R U . . .
C23 C -0.0687(3) 0.0705(3) 0.36263(17) 0.0641(9) Uani 1 1 d . . . . .
H23A H -0.0999 0.0817 0.3109 0.096 Uiso 1 1 calc R U . . .
H23B H -0.1312 0.0834 0.3952 0.096 Uiso 1 1 calc R U . . .
H23C H -0.0364 -0.0202 0.3698 0.096 Uiso 1 1 calc R U . . .
C19 C -0.1536(3) 0.8229(3) 0.1837(2) 0.0750(10) Uani 1 1 d . . . . .
H19 H -0.1790 0.9113 0.1937 0.090 Uiso 1 1 calc R U . . .
C18 C -0.1329(3) 0.7864(3) 0.1117(2) 0.0771(10) Uani 1 1 d . . . . .
H18 H -0.1437 0.8502 0.0727 0.093 Uiso 1 1 calc R U . . .
C21 C 0.1978(3) 0.0267(3) 0.10058(18) 0.0809(11) Uani 1 1 d . . . . .
H21A H 0.1315 -0.0228 0.1172 0.121 Uiso 1 1 calc R U . . .
H21B H 0.2699 -0.0218 0.1158 0.121 Uiso 1 1 calc R U . . .
H21C H 0.1889 0.0347 0.0465 0.121 Uiso 1 1 calc R U . . .
C24 C 0.0746(3) 0.1652(4) 0.46557(16) 0.0759(10) Uani 1 1 d . . . . .
H24A H 0.1083 0.0758 0.4753 0.114 Uiso 1 1 calc R U . . .
H24B H 0.0100 0.1788 0.4964 0.114 Uiso 1 1 calc R U . . .
H24C H 0.1342 0.2339 0.4775 0.114 Uiso 1 1 calc R U . . .
H2N H 0.040(3) 0.121(3) 0.2319(16) 0.067(9) Uiso 1 1 d . . . . .
H1N H 0.135(2) 0.432(3) 0.1637(14) 0.053(8) Uiso 1 1 d . . . . .
H3N H -0.012(3) 0.337(3) 0.2555(18) 0.084(11) Uiso 1 1 d . . . . .

loop_
_atom_site_aniso_label
_atom_site_aniso_U_11
_atom_site_aniso_U_22
_atom_site_aniso_U_33
_atom_site_aniso_U_23
_atom_site_aniso_U_13
_atom_site_aniso_U_12
N1 0.0381(13) 0.0385(12) 0.0441(13) -0.0004(10) 0.0034(10) 0.0002(10)
N3 0.0507(14) 0.0553(14) 0.0344(13) 0.0021(11) 0.0108(11) 0.0083(11)
N2 0.0421(14) 0.0494(13) 0.0429(14) 0.0064(10) 0.0032(11) -0.0062(11)
C16 0.0302(14) 0.0487(16) 0.0496(17) 0.0098(13) -0.0024(11) 0.0031(11)
C1 0.0374(15) 0.0478(15) 0.0354(14) 0.0067(11) -0.0009(11) 0.0003(12)
C11 0.0400(15) 0.0607(17) 0.0342(15) 0.0013(13) 0.0074(11) -0.0075(13)
C4 0.0567(18) 0.0377(14) 0.0344(14) 0.0011(11) 0.0136(12) -0.0008(13)
C14 0.0306(14) 0.0451(16) 0.0487(16) -0.0059(12) 0.0063(11) -0.0033(11)
C15 0.0256(13) 0.0467(16) 0.0599(18) 0.0011(13) 0.0025(12) 0.0038(11)
C9 0.0486(17) 0.0426(15) 0.0371(15) 0.0104(11) -0.0002(12) -0.0016(12)
C10 0.0502(17) 0.0573(17) 0.0372(15) 0.0116(12) 0.0057(12) -0.0035(13)
C5 0.067(2) 0.0405(15) 0.0506(17) 0.0036(12) 0.0205(14) 0.0124(13)
C6 0.0494(17) 0.0348(14) 0.0555(17) 0.0036(12) 0.0160(14) 0.0101(12)
C12 0.0666(19) 0.069(2) 0.0402(16) -0.0060(15) 0.0122(14) -0.0178(16)
C13 0.065(2) 0.0508(17) 0.0566(19) -0.0146(15) 0.0161(15) -0.0096(14)
C7 0.0368(15) 0.0538(17) 0.070(2) 0.0017(14) 0.0085(15) 0.0082(13)
C8 0.0472(17) 0.0455(16) 0.0551(18) 0.0049(13) -0.0045(14) 0.0053(13)
C2 0.0538(18) 0.071(2) 0.0550(19) -0.0020(15) -0.0085(14) -0.0085(16)
C3 0.077(2) 0.0511(17) 0.0504(18) -0.0117(14) -0.0003(16) -0.0091(16)
C17 0.0574(19) 0.061(2) 0.063(2) 0.0154(15) -0.0010(14) 0.0113(15)
C20 0.0451(18) 0.0543(18) 0.082(2) -0.0069(17) 0.0055(15) 0.0117(14)
C22 0.065(2) 0.080(2) 0.082(2) 0.0233(18) 0.0388(18) 0.0198(17)
C23 0.0611(19) 0.0621(19) 0.071(2) 0.0193(16) 0.0154(16) -0.0091(15)
C19 0.059(2) 0.056(2) 0.107(3) 0.005(2) -0.005(2) 0.0240(16)
C18 0.076(2) 0.063(2) 0.089(3) 0.0246(19) -0.010(2) 0.0190(18)
C21 0.131(3) 0.0512(18) 0.064(2) -0.0075(16) 0.025(2) 0.0280(19)
C24 0.085(2) 0.099(3) 0.0428(19) 0.0179(17) 0.0055(16) 0.0050(19)

loop_
_atom_type_symbol
_atom_type_description
_atom_type_scat_dispersion_real
_atom_type_scat_dispersion_imag
_atom_type_scat_source
C C 0.0033 0.0016 'International Tables Vol C Tables 4.2.6.8 and 6.1.1.4'
H H 0.0000 0.0000 'International Tables Vol C Tables 4.2.6.8 and 6.1.1.4'
N N 0.0061 0.0033 'International Tables Vol C Tables 4.2.6.8 and 6.1.1.4'

loop_
_geom_angle_atom_site_label_1
_geom_angle_atom_site_label_2
_geom_angle_atom_site_label_3
_geom_angle
_geom_angle_site_symmetry_1
_geom_angle_site_symmetry_3
_geom_angle_publ_flag
C1 N1 C4 111.0(2) . . ?
C11 N3 C14 112.1(2) . . ?
C6 N2 C9 111.4(2) . . ?
C17 C16 C15 119.0(2) . . ?
C17 C16 C1 116.3(2) . . ?
C15 C16 C1 124.7(2) . . ?
C2 C1 N1 105.9(2) . . ?
C2 C1 C16 131.9(2) . . ?
N1 C1 C16 122.2(2) . . ?
C12 C11 N3 105.6(2) . . ?
C12 C11 C10 132.0(2) . . ?
N3 C11 C10 122.3(2) . . ?
C3 C4 N1 106.3(2) . . ?
C3 C4 C5 132.4(2) . . ?
N1 C4 C5 119.7(2) . . ?
C13 C14 N3 105.0(2) . . ?
C13 C14 C15 129.9(2) . . ?
N3 C14 C15 125.0(2) . . ?
C20 C15 C16 117.4(3) . . ?
C20 C15 C14 116.8(3) . . ?
C16 C15 C14 125.7(2) . . ?
C8 C9 N2 106.1(2) . . ?
C8 C9 C10 132.2(2) . . ?
N2 C9 C10 120.0(2) . . ?
C9 C10 C11 107.79(19) . . ?
C9 C10 C23 111.4(2) . . ?
C11 C10 C23 109.7(2) . . ?
C9 C10 C24 108.9(2) . . ?
C11 C10 C24 108.9(2) . . ?
C23 C10 C24 110.0(2) . . ?
C6 C5 C4 104.84(19) . . ?
C6 C5 C22 109.8(2) . . ?
C4 C5 C22 111.2(2) . . ?
C6 C5 C21 110.4(2) . . ?
C4 C5 C21 110.7(2) . . ?
C22 C5 C21 109.7(2) . . ?
C7 C6 N2 105.9(2) . . ?
C7 C6 C5 133.9(2) . . ?
N2 C6 C5 119.5(2) . . ?
C11 C12 C13 108.5(2) . . ?
C14 C13 C12 108.8(2) . . ?
C6 C7 C8 108.5(2) . . ?
C9 C8 C7 108.0(2) . . ?
C1 C2 C3 108.4(3) . . ?
C4 C3 C2 108.4(2) . . ?
C18 C17 C16 121.5(3) . . ?
C19 C20 C15 122.2(3) . . ?
C20 C19 C18 119.8(3) . . ?
C17 C18 C19 120.0(3) . . ?

loop_
_geom_bond_atom_site_label_1
_geom_bond_atom_site_label_2
_geom_bond_distance
_geom_bond_site_symmetry_2
_geom_bond_publ_flag
N1 C1 1.371(3) . ?
N1 C4 1.377(3) . ?
N3 C11 1.367(3) . ?
N3 C14 1.369(3) . ?
N2 C6 1.372(3) . ?
N2 C9 1.373(3) . ?
C16 C17 1.398(4) . ?
C16 C15 1.404(4) . ?
C16 C1 1.479(4) . ?
C1 C2 1.367(4) . ?
C11 C12 1.359(4) . ?
C11 C10 1.524(4) . ?
C4 C3 1.355(4) . ?
C4 C5 1.514(4) . ?
C14 C13 1.367(4) . ?
C14 C15 1.472(3) . ?
C15 C20 1.402(4) . ?
C9 C8 1.363(4) . ?
C9 C10 1.507(4) . ?
C10 C23 1.528(4) . ?
C10 C24 1.533(4) . ?
C5 C6 1.513(4) . ?
C5 C22 1.530(4) . ?
C5 C21 1.535(4) . ?
C6 C7 1.362(4) . ?
C12 C13 1.399(4) . ?
C7 C8 1.415(4) . ?
C2 C3 1.404(4) . ?
C17 C18 1.363(4) . ?
C20 C19 1.364(4) . ?
C19 C18 1.367(4) . ?
